data_7200820
loop_
_publ_author_name
'Hao, Hong-Qing'
'Liu, Wen-Ting'
'Tan, Wei'
'Lin, Zhuo-Jia'
'Tong, Ming-Liang'

_publ_section_title
;
 Spontaneous resolution of chiral metal mandelates by stereochemical
 control
;
_journal_issue 6
_journal_name_full CrystEngComm
_journal_page_first 967
_journal_paper_doi 10.1039/b822506k
_journal_volume 11
_journal_year 2009
_chemical_absolute_configuration R
_chemical_formula_sum 'C29 H28 N2 O6 Zn'
_chemical_formula_weight 565.90
_chemical_name_systematic
;
?
;
_space_group_IT_number 179
_symmetry_cell_setting hexagonal
_symmetry_space_group_name_Hall 'P 65 2 (0 0 1)'
_symmetry_space_group_name_H-M 'P 65 2 2'
_atom_sites_solution_hydrogens geom
_atom_sites_solution_primary direct
_atom_sites_solution_secondary difmap
_audit_creation_method SHELXL-97
_cell_angle_alpha 90.00
_cell_angle_beta 90.00
_cell_angle_gamma 120.00
_cell_formula_units_Z 6
_cell_length_a 11.5947(16)
_cell_length_b 11.5947(16)
_cell_length_c 33.068(9)
_cell_measurement_reflns_used 2949
_cell_measurement_temperature 123(2)
_cell_measurement_theta_max 27.50
_cell_measurement_theta_min 2.74
_cell_volume 3850.0(13)
_computing_cell_refinement 'Bruker SMART (Bruker, 1998)'
_computing_data_collection 'Bruker SMART (Bruker, 1998)'
_computing_data_reduction 'Bruker SAINT + & SHELXTL (Bruker, 1998)'
_computing_molecular_graphics 'Bruker SHELXTL'
_computing_publication_material 'Bruker SHELXTL'
_computing_structure_refinement 'SHELXL-97 (Sheldrick, 1997)'
_computing_structure_solution 'SHELXS-97 (Sheldrick, 1990)'
_diffrn_ambient_temperature 123(2)
_diffrn_measured_fraction_theta_full 0.997
_diffrn_measured_fraction_theta_max 0.997
_diffrn_measurement_device_type 'Bruker SMART CCD area detector'
_diffrn_measurement_method '\f and \w scans'
_diffrn_radiation_monochromator graphite
_diffrn_radiation_source 'fine-focus sealed tube'
_diffrn_radiation_type MoK\a
_diffrn_radiation_wavelength 0.71073
_diffrn_reflns_av_R_equivalents 0.0374
_diffrn_reflns_av_sigmaI/netI 0.0561
_diffrn_reflns_limit_h_max 13
_diffrn_reflns_limit_h_min -15
_diffrn_reflns_limit_k_max 15
_diffrn_reflns_limit_k_min -13
_diffrn_reflns_limit_l_max 42
_diffrn_reflns_limit_l_min -40
_diffrn_reflns_number 10870
_diffrn_reflns_theta_full 27.50
_diffrn_reflns_theta_max 27.50
_diffrn_reflns_theta_min 2.74
_exptl_absorpt_coefficient_mu 1.004
_exptl_absorpt_correction_T_max 0.8478
_exptl_absorpt_correction_T_min 0.7459
_exptl_absorpt_correction_type multi-scan
_exptl_absorpt_process_details 'SADABS (Bruker, 2002)'
_exptl_crystal_colour colorless
_exptl_crystal_density_diffrn 1.464
_exptl_crystal_density_method 'not measured'
_exptl_crystal_description block
_exptl_crystal_F_000 1764
_exptl_crystal_size_max 0.31
_exptl_crystal_size_mid 0.22
_exptl_crystal_size_min 0.17
_refine_diff_density_max 0.928
_refine_diff_density_min -0.696
_refine_diff_density_rms 0.087
_refine_ls_abs_structure_details 'Flack H D (1983), Acta Cryst. A39, 876-881'
_refine_ls_abs_structure_Flack 0.00(5)
_refine_ls_extinction_method none
_refine_ls_goodness_of_fit_ref 1.087
_refine_ls_hydrogen_treatment mixed
_refine_ls_matrix_type full
_refine_ls_number_parameters 191
_refine_ls_number_reflns 2949
_refine_ls_number_restraints 114
_refine_ls_restrained_S_all 1.352
_refine_ls_R_factor_all 0.0945
_refine_ls_R_factor_gt 0.0669
_refine_ls_shift/su_max 0.001
_refine_ls_shift/su_mean 0.000
_refine_ls_structure_factor_coef Fsqd
_refine_ls_weighting_details 'calc w=1/[\s^2^(Fo^2^)+(0.0608P)^2^+9.2807P] where P=(Fo^2^+2Fc^2^)/3'
_refine_ls_weighting_scheme calc
_refine_ls_wR_factor_gt 0.1603
_refine_ls_wR_factor_ref 0.1716
_reflns_number_gt 2066
_reflns_number_total 2949
_reflns_threshold_expression >2sigma(I)
_cod_data_source_file b822506k.txt
_cod_data_source_block complex7R
_cod_original_cell_volume 3849.9(13)
_cod_original_sg_symbol_H-M P6522
_cod_database_code 7200820

loop_
_symmetry_equiv_pos_as_xyz
'x, y, z'
'-y, x-y, z+2/3'
'-x+y, -x, z+1/3'
'-x, -y, z+1/2'
'y, -x+y, z+1/6'
'x-y, x, z+5/6'
'y, x, -z+2/3'
'x-y, -y, -z'
'-x, -x+y, -z+1/3'
'-y, -x, -z+1/6'
'-x+y, y, -z+1/2'
'x, x-y, -z+5/6'

loop_
_atom_site_label
_atom_site_type_symbol
_atom_site_fract_x
_atom_site_fract_y
_atom_site_fract_z
_atom_site_U_iso_or_equiv
_atom_site_adp_type
_atom_site_occupancy
_atom_site_symmetry_multiplicity
_atom_site_calc_flag
_atom_site_refinement_flags
_atom_site_disorder_assembly
_atom_site_disorder_group
Zn1 Zn 0.87057(3) 0.12943(3) 0.0833 0.04356(13) Uani 1 2 d S . .
O1 O 0.8149(2) -0.0759(2) 0.08337(7) 0.0331(6) Uani 1 1 d D . .
H1O H 0.830(2) -0.1185(19) 0.0650(6) 0.029(10) Uiso 1 1 d D . .
O2 O 0.8489(2) 0.0834(2) 0.14419(6) 0.0356(6) Uani 1 1 d . . .
O3 O 0.8290(2) -0.0658(2) 0.19082(7) 0.0372(8) Uani 1 1 d . . .
N1 N 0.6652(3) 0.0668(4) 0.07299(11) 0.0779(12) Uani 1 1 d DU . .
C1 C 0.6944(4) -0.2644(4) 0.12839(10) 0.0404(13) Uani 1 1 d . . .
C2 C 0.6997(5) -0.3788(4) 0.13103(16) 0.0655(18) Uani 1 1 d . . .
H2 H 0.7825 -0.3731 0.1297 0.079 Uiso 1 1 calc R . .
C3 C 0.5868(6) -0.5043(5) 0.13562(16) 0.084(2) Uani 1 1 d U . .
H3 H 0.5953 -0.5797 0.1381 0.101 Uiso 1 1 calc R . .
C4 C 0.4686(6) -0.5150(6) 0.13646(14) 0.089(2) Uani 1 1 d U . .
H4 H 0.3930 -0.5985 0.1390 0.107 Uiso 1 1 calc R . .
C5 C 0.4561(6) -0.4069(7) 0.13369(15) 0.087(2) Uani 1 1 d U . .
H5 H 0.3717 -0.4162 0.1347 0.105 Uiso 1 1 calc R . .
C6 C 0.5691(4) -0.2779(6) 0.12919(13) 0.0641(18) Uani 1 1 d . . .
H6 H 0.5589 -0.2035 0.1268 0.077 Uiso 1 1 calc R . .
C7 C 0.8171(3) -0.1298(3) 0.12202(9) 0.0276(9) Uani 1 1 d . . .
H7 H 0.8953 -0.1412 0.1231 0.033 Uiso 1 1 calc R . .
C8 C 0.8327(3) -0.0280(3) 0.15517(10) 0.0278(9) Uani 1 1 d . . .
C9 C 0.1350(5) -0.1350(5) 0.0833 0.034(2) Uani 0.50 2 d SPU A 1
H9 H 0.0495 -0.1689 0.0712 0.041 Uiso 0.50 1 d PR A 1
C10 C 0.2384(7) -0.1252(7) 0.0497(2) 0.041(2) Uani 0.50 1 d PDU A 1
H10A H 0.2261 -0.0861 0.0253 0.050 Uiso 0.50 1 calc PR A 1
H10B H 0.2210 -0.2140 0.0431 0.050 Uiso 0.50 1 calc PR A 1
C11 C 0.3942(3) -0.0339(5) 0.06554(14) 0.1002(17) Uani 0.50 1 d PDU A 1
C9' C 0.2023(6) -0.2023(6) 0.0833 0.045(3) Uani 0.50 2 d SPD A 2
H9' H 0.2561 -0.1963 0.1049 0.054 Uiso 0.50 1 d PR A 2
C10' C 0.2549(6) -0.0581(6) 0.0705(2) 0.040(2) Uani 0.50 1 d PD A 2
H10C H 0.2162 -0.0498 0.0455 0.048 Uiso 0.50 1 calc PR A 2
H10D H 0.2473 -0.0040 0.0916 0.048 Uiso 0.50 1 calc PRD A 2
C11' C 0.3942(3) -0.0339(5) 0.06554(14) 0.1002(17) Uani 0.50 1 d PD A 2
C12 C 0.4692(4) 0.0679(5) 0.09239(15) 0.1004(17) Uani 1 1 d DU . .
H12 H 0.4283 0.1040 0.1080 0.120 Uiso 1 1 calc RD A 1
C13 C 0.6017(4) 0.1154(5) 0.09609(13) 0.0836(15) Uani 1 1 d DU A .
H13 H 0.6504 0.1825 0.1147 0.100 Uiso 1 1 calc R . .
C14 C 0.5948(4) -0.0320(5) 0.04707(12) 0.0750(16) Uani 1 1 d DU A .
H14 H 0.6381 -0.0659 0.0316 0.090 Uiso 1 1 calc R . .
C15 C 0.4597(4) -0.0849(5) 0.04254(14) 0.0959(19) Uani 1 1 d DU . .
H15 H 0.4124 -0.1540 0.0244 0.115 Uiso 1 1 calc R A 1

loop_
_atom_site_aniso_label
_atom_site_aniso_U_11
_atom_site_aniso_U_22
_atom_site_aniso_U_33
_atom_site_aniso_U_23
_atom_site_aniso_U_13
_atom_site_aniso_U_12
Zn1 0.07095(13) 0.07095(13) 0.0190(2) 0.0036(3) 0.0036(3) 0.05812(17)
O1 0.0386(10) 0.0427(11) 0.0185(10) -0.0034(10) 0.0041(9) 0.0206(8)
O2 0.0540(11) 0.0489(11) 0.0185(10) -0.0014(8) -0.0007(10) 0.0366(8)
O3 0.0528(13) 0.0369(12) 0.0177(10) -0.0037(9) -0.0022(10) 0.0193(10)
N1 0.0915(16) 0.159(2) 0.0370(19) 0.0245(16) 0.0171(15) 0.1026(14)
C1 0.038(2) 0.0391(19) 0.0148(14) -0.0061(15) 0.0072(14) -0.0025(17)
C2 0.066(3) 0.039(2) 0.071(3) -0.008(2) 0.010(2) 0.010(2)
C3 0.102(4) 0.046(3) 0.065(3) -0.008(2) 0.012(3) 0.009(3)
C4 0.083(4) 0.081(4) 0.036(2) -0.008(2) -0.001(3) -0.010(3)
C5 0.045(3) 0.120(4) 0.049(3) -0.002(3) 0.005(2) 0.006(3)
C6 0.032(2) 0.088(3) 0.042(2) 0.001(2) 0.0008(19) 0.007(2)
C7 0.0317(13) 0.0326(15) 0.0186(14) -0.0043(13) -0.0001(12) 0.0163(11)
C8 0.0276(14) 0.0331(15) 0.0221(15) -0.0039(13) -0.0006(13) 0.0147(11)
C9 0.029(2) 0.029(2) 0.038(4) -0.002(3) -0.002(3) 0.010(3)
C10 0.065(3) 0.024(3) 0.037(3) 0.004(3) 0.012(3) 0.024(2)
C11 0.070(2) 0.170(3) 0.096(3) 0.095(2) 0.041(2) 0.0856(19)
C9' 0.037(3) 0.037(3) 0.053(6) -0.003(5) -0.003(5) 0.013(4)
C10' 0.030(3) 0.019(3) 0.063(5) 0.000(3) 0.021(3) 0.007(2)
C11' 0.070(2) 0.170(3) 0.096(3) 0.095(2) 0.041(2) 0.0856(19)
C12 0.109(2) 0.169(3) 0.080(3) 0.076(2) 0.061(2) 0.1112(19)
C13 0.099(2) 0.146(3) 0.054(2) 0.033(2) 0.034(2) 0.0977(18)
C14 0.068(2) 0.152(3) 0.031(2) 0.017(2) 0.0051(18) 0.0748(19)
C15 0.079(2) 0.173(4) 0.061(3) 0.046(3) 0.013(2) 0.082(2)

loop_
_atom_type_symbol
_atom_type_description
_atom_type_scat_dispersion_real
_atom_type_scat_dispersion_imag
_atom_type_scat_source
C C 0.0033 0.0016 'International Tables Vol C Tables 4.2.6.8 and 6.1.1.4'
H H 0.0000 0.0000 'International Tables Vol C Tables 4.2.6.8 and 6.1.1.4'
N N 0.0061 0.0033 'International Tables Vol C Tables 4.2.6.8 and 6.1.1.4'
O O 0.0106 0.0060 'International Tables Vol C Tables 4.2.6.8 and 6.1.1.4'
Zn Zn 0.2839 1.4301 'International Tables Vol C Tables 4.2.6.8 and 6.1.1.4'

loop_
_geom_angle_atom_site_label_1
_geom_angle_atom_site_label_2
_geom_angle_atom_site_label_3
_geom_angle
_geom_angle_site_symmetry_1
_geom_angle_site_symmetry_3
_geom_angle_publ_flag
O2 Zn1 O2 166.40(16) 10_665 . ?
O2 Zn1 O1 92.98(9) 10_665 . ?
O2 Zn1 O1 77.36(9) . . ?
O2 Zn1 O1 77.36(9) 10_665 10_665 ?
O2 Zn1 O1 92.98(9) . 10_665 ?
O1 Zn1 O1 90.40(13) . 10_665 ?
O2 Zn1 N1 93.52(11) 10_665 . ?
O2 Zn1 N1 95.57(12) . . ?
O1 Zn1 N1 87.53(13) . . ?
O1 Zn1 N1 170.54(11) 10_665 . ?
O2 Zn1 N1 95.57(12) 10_665 10_665 ?
O2 Zn1 N1 93.52(11) . 10_665 ?
O1 Zn1 N1 170.54(11) . 10_665 ?
O1 Zn1 N1 87.53(13) 10_665 10_665 ?
N1 Zn1 N1 96.0(2) . 10_665 ?
C7 O1 Zn1 115.30(19) . . ?
C7 O1 H1O 109.3(17) . . ?
Zn1 O1 H1O 127.7(14) . . ?
C8 O2 Zn1 118.8(2) . . ?
C14 N1 C13 119.3(3) . . ?
C14 N1 Zn1 119.6(3) . . ?
C13 N1 Zn1 120.6(3) . . ?
C2 C1 C6 116.5(4) . . ?
C2 C1 C7 122.5(4) . . ?
C6 C1 C7 120.8(5) . . ?
C1 C2 C3 123.2(6) . . ?
C1 C2 H2 118.4 . . ?
C3 C2 H2 118.4 . . ?
C4 C3 C2 119.4(7) . . ?
C4 C3 H3 120.3 . . ?
C2 C3 H3 120.3 . . ?
C3 C4 C5 120.5(5) . . ?
C3 C4 H4 119.7 . . ?
C5 C4 H4 119.7 . . ?
C4 C5 C6 121.4(6) . . ?
C4 C5 H5 119.3 . . ?
C6 C5 H5 119.3 . . ?
C1 C6 C5 119.0(6) . . ?
C1 C6 H6 120.5 . . ?
C5 C6 H6 120.5 . . ?
O1 C7 C1 111.3(3) . . ?
O1 C7 C8 108.6(3) . . ?
C1 C7 C8 112.2(3) . . ?
O1 C7 H7 108.2 . . ?
C1 C7 H7 108.2 . . ?
C8 C7 H7 108.2 . . ?
O3 C8 O2 126.2(3) . . ?
O3 C8 C7 115.3(3) . . ?
O2 C8 C7 118.4(3) . . ?
C10 C9 C10 107.8(9) . 10 ?
C10 C9 H9 108.9 . . ?
C10 C9 H9 108.4 10 . ?
C9 C10 C11 111.4(5) . . ?
C9 C10 H10A 109.3 . . ?
C11 C10 H10A 109.3 . . ?
C9 C10 H10B 109.3 . . ?
C11 C10 H10B 109.3 . . ?
H10A C10 H10B 108.0 . . ?
C12 C11 C15 117.9(4) . . ?
C12 C11 C10 140.2(5) . . ?
C15 C11 C10 102.0(4) . . ?
C10' C9' C10' 105.9(9) . 10 ?
C10' C9' H9' 104.2 . . ?
C10' C9' H9' 112.3 10 . ?
C9' C10' H10C 113.2 . . ?
C9' C10' H10D 113.2 . . ?
H10C C10' H10D 110.6 . . ?
C13 C12 C11 120.5(5) . . ?
C13 C12 H12 119.8 . . ?
C11 C12 H12 119.8 . . ?
C12 C13 N1 121.2(4) . . ?
C12 C13 H13 119.4 . . ?
N1 C13 H13 119.4 . . ?
N1 C14 C15 121.7(5) . . ?
N1 C14 H14 119.1 . . ?
C15 C14 H14 119.1 . . ?
C14 C15 C11 119.4(4) . . ?
C14 C15 H15 120.3 . . ?
C11 C15 H15 120.3 . . ?

loop_
_geom_bond_atom_site_label_1
_geom_bond_atom_site_label_2
_geom_bond_distance
_geom_bond_site_symmetry_2
_geom_bond_publ_flag
Zn1 O2 2.065(2) 10_665 ?
Zn1 O2 2.065(2) . ?
Zn1 O1 2.132(3) . ?
Zn1 O1 2.132(3) 10_665 ?
Zn1 N1 2.141(3) . ?
Zn1 N1 2.141(3) 10_665 ?
O1 C7 1.429(4) . ?
O1 H1O 0.853(18) . ?
O2 C8 1.262(5) . ?
O3 C8 1.251(4) . ?
N1 C14 1.333(5) . ?
N1 C13 1.363(6) . ?
C1 C2 1.360(8) . ?
C1 C6 1.382(7) . ?
C1 C7 1.512(4) . ?
C2 C3 1.396(6) . ?
C2 H2 0.9300 . ?
C3 C4 1.314(10) . ?
C3 H3 0.9300 . ?
C4 C5 1.335(11) . ?
C4 H4 0.9300 . ?
C5 C6 1.420(7) . ?
C5 H5 0.9300 . ?
C6 H6 0.9300 . ?
C7 C8 1.553(5) . ?
C7 H7 0.9800 . ?
C9 C10 1.597(10) . ?
C9 C10 1.597(10) 10 ?
C9 H9 0.9534 . ?
C10 C11 1.657(8) . ?
C10 H10A 0.9700 . ?
C10 H10B 0.9700 . ?
C11 C12 1.383(6) . ?
C11 C15 1.399(7) . ?
C9' C10' 1.525(9) . ?
C9' C10' 1.525(9) 10 ?
C9' H9' 0.9262 . ?
C10' H10C 0.9700 . ?
C10' H10D 0.9700 . ?
C12 C13 1.354(6) . ?
C12 H12 0.9300 . ?
C13 H13 0.9300 . ?
C14 C15 1.374(6) . ?
C14 H14 0.9300 . ?
C15 H15 0.9300 . ?

loop_
_geom_hbond_atom_site_label_D
_geom_hbond_atom_site_label_H
_geom_hbond_atom_site_label_A
_geom_hbond_distance_DH
_geom_hbond_distance_HA
_geom_hbond_distance_DA
_geom_hbond_angle_DHA
_geom_hbond_site_symmetry_A
O1 H1O O3 0.853(18) 1.796(19) 2.633(3) 166.5(18) 6_544
